data_4125796
loop_
_publ_author_name
'Solola, Lukman A.'
'Zabula, Alexander V.'
'Dorfner, Walter L.'
'Manor, Brian C.'
'Carroll, Patrick J.'
'Schelter, Eric J.'

_publ_section_title
;
 Cerium(IV) Imido Complexes: Structural, Computational, and Reactivity
 Studies.
;
_journal_issue 6
_journal_name_full 'Journal of the American Chemical Society'
_journal_page_first 2435
_journal_page_last 2442
_journal_paper_doi 10.1021/jacs.6b12369
_journal_volume 139
_journal_year 2017
_chemical_formula_moiety '1(C36 H54 Ce N4 O4 Si)'
_chemical_formula_sum 'C36 H54 Ce N4 O4 Si'
_chemical_formula_weight 775.04
_space_group_crystal_system triclinic
_space_group_IT_number 2
_space_group_name_Hall '-P 1'
_space_group_name_H-M_alt 'P -1'
_symmetry_space_group_name_Hall '-P 1'
_symmetry_space_group_name_H-M 'P -1'
_atom_sites_solution_hydrogens geom
_atom_sites_solution_primary direct
_audit_creation_date 2016-12-30
_audit_creation_method
;
Olex2 1.2-dev
(compiled 2016.12.12 svn.r3370 for OlexSys, GUI svn.r5281)
;
_cell_angle_alpha 61.128(2)
_cell_angle_beta 72.629(3)
_cell_angle_gamma 74.641(3)
_cell_formula_units_Z 4
_cell_length_a 12.1955(6)
_cell_length_b 19.2723(9)
_cell_length_c 19.6671(9)
_cell_measurement_reflns_used 9784
_cell_measurement_temperature 100
_cell_measurement_theta_max 27.28
_cell_measurement_theta_min 2.35
_cell_volume 3822.8(3)
_computing_data_collection 'Bruker APEX2 v2014.11-0'
_computing_data_reduction 'Bruker SAINT v8.34A'
_computing_publication_material 'Olex2 (Dolomanov et al., 2009)'
_computing_structure_refinement 'XL (Sheldrick, 2008)'
_computing_structure_solution 'ShelXS-1997 (Sheldrick, 2008)'
_diffrn_ambient_temperature 100
_diffrn_measured_fraction_theta_full 0.984
_diffrn_measured_fraction_theta_max 0.979
_diffrn_measurement_device 'CCD Area Detector'
_diffrn_measurement_device_type 'Bruker APEXII'
_diffrn_measurement_method '\w and \f scans'
_diffrn_radiation_monochromator graphite
_diffrn_radiation_type MoK\a
_diffrn_radiation_wavelength 0.71073
_diffrn_reflns_av_R_equivalents 0.0214
_diffrn_reflns_av_unetI/netI 0.0767
_diffrn_reflns_Laue_measured_fraction_full 0.984
_diffrn_reflns_Laue_measured_fraction_max 0.979
_diffrn_reflns_limit_h_max 15
_diffrn_reflns_limit_h_min -14
_diffrn_reflns_limit_k_max 25
_diffrn_reflns_limit_k_min -21
_diffrn_reflns_limit_l_max 25
_diffrn_reflns_limit_l_min 0
_diffrn_reflns_number 120815
_diffrn_reflns_point_group_measured_fraction_full 0.984
_diffrn_reflns_point_group_measured_fraction_max 0.979
_diffrn_reflns_theta_full 25.242
_diffrn_reflns_theta_max 27.507
_diffrn_reflns_theta_min 1.207
_diffrn_source 'sealed tube'
_exptl_absorpt_coefficient_mu 1.263
_exptl_absorpt_correction_T_max 0.7456
_exptl_absorpt_correction_T_min 0.6188
_exptl_absorpt_correction_type multi-scan
_exptl_absorpt_process_details 'TWINABS v2012/1'
_exptl_crystal_colour brown
_exptl_crystal_density_diffrn 1.347
_exptl_crystal_description plank
_exptl_crystal_F_000 1608
_exptl_crystal_size_max 0.22
_exptl_crystal_size_mid 0.08
_exptl_crystal_size_min 0.02
_refine_diff_density_max 1.809
_refine_diff_density_min -1.848
_refine_diff_density_rms 0.180
_refine_ls_extinction_method none
_refine_ls_goodness_of_fit_ref 1.058
_refine_ls_hydrogen_treatment constr
_refine_ls_matrix_type full
_refine_ls_number_parameters 1237
_refine_ls_number_reflns 16508
_refine_ls_number_restraints 1729
_refine_ls_restrained_S_all 1.067
_refine_ls_R_factor_all 0.1201
_refine_ls_R_factor_gt 0.0695
_refine_ls_shift/su_max 0.000
_refine_ls_shift/su_mean 0.000
_refine_ls_structure_factor_coef Fsqd
_refine_ls_weighting_details 'w=1/[\s^2^(Fo^2^)+(0.0686P)^2^+21.9204P] where P=(Fo^2^+2Fc^2^)/3'
_refine_ls_weighting_scheme calc
_refine_ls_wR_factor_gt 0.1546
_refine_ls_wR_factor_ref 0.1872
_reflns_number_gt 11349
_reflns_number_total 16508
_reflns_threshold_expression 'I > 2\s(I)'
_cod_data_source_file ja6b12369_si_002.cif
_cod_data_source_block Compound_4
_cod_database_code 4125796
_shelx_shelxl_version_number 2014/7

loop_
_space_group_symop_operation_xyz
'x, y, z'
'-x, -y, -z'

loop_
_atom_site_label
_atom_site_type_symbol
_atom_site_fract_x
_atom_site_fract_y
_atom_site_fract_z
_atom_site_U_iso_or_equiv
_atom_site_adp_type
_atom_site_occupancy
_atom_site_site_symmetry_order
_atom_site_calc_flag
_atom_site_refinement_flags_posn
_atom_site_refinement_flags_adp
_atom_site_refinement_flags_occupancy
_atom_site_disorder_assembly
_atom_site_disorder_group
Ce1 Ce 0.31444(4) 0.49119(3) 0.26588(3) 0.03258(16) Uani 1 1 d . U . . .
Si1 Si 0.0255(2) 0.50969(16) 0.22646(16) 0.0332(6) Uani 1 1 d . U . . .
O4 O 0.1460(6) 0.5075(5) 0.2469(4) 0.0574(18) Uani 1 1 d . U . . .
N4 N 0.5545(6) 0.4641(4) 0.2968(4) 0.0240(13) Uani 1 1 d . U . . .
C1 C 0.6187(8) 0.5314(5) 0.2352(5) 0.0338(18) Uani 1 1 d . U . . .
H1a H 0.6099 0.5443 0.1817 0.041 Uiso 0.501(4) 1 calc R . P A 1
H1b H 0.7024 0.5171 0.2368 0.041 Uiso 0.501(4) 1 calc R . P A 1
H1a* H 0.6926 0.5274 0.2489 0.041 Uiso 0.499(4) 1 calc R . P A 2
H1b* H 0.5714 0.5836 0.2294 0.041 Uiso 0.499(4) 1 calc R . P A 2
C12 C 0.5497(9) 0.4588(6) 0.3738(5) 0.041(2) Uani 1 1 d . U . . .
H12a H 0.4950 0.5041 0.3810 0.049 Uiso 0.501(4) 1 calc R . P A 1
H12b H 0.6274 0.4609 0.3781 0.049 Uiso 0.501(4) 1 calc R . P A 1
H12a* H 0.6283 0.4466 0.3851 0.049 Uiso 0.499(4) 1 calc R . P A 2
H12b* H 0.5020 0.4179 0.4168 0.049 Uiso 0.499(4) 1 calc R . P A 2
C23 C 0.6217(7) 0.3893(5) 0.2933(6) 0.0367(18) Uani 1 1 d . U . . .
H23a H 0.5775 0.3437 0.3280 0.044 Uiso 0.501(4) 1 calc R . P A 1
H23b H 0.6967 0.3765 0.3097 0.044 Uiso 0.501(4) 1 calc R . P A 1
H23a* H 0.7048 0.3854 0.2921 0.044 Uiso 0.499(4) 1 calc R . P A 2
H23b* H 0.6147 0.3858 0.2462 0.044 Uiso 0.499(4) 1 calc R . P A 2
C34 C -0.0692(11) 0.6077(8) 0.2103(10) 0.081(4) Uani 1 1 d . U . . .
H34a H -0.1415 0.6080 0.1981 0.122 Uiso 1 1 calc R . . . .
H34b H -0.0869 0.6153 0.2585 0.122 Uiso 1 1 calc R . . . .
H34c H -0.0288 0.6511 0.1660 0.122 Uiso 1 1 calc R . . . .
C35 C -0.0564(10) 0.4327(7) 0.3111(6) 0.051(3) Uani 1 1 d . U . . .
H35a H -0.1291 0.4343 0.2984 0.077 Uiso 1 1 calc R . . . .
H35b H -0.0099 0.3798 0.3224 0.077 Uiso 1 1 calc R . . . .
H35c H -0.0737 0.4429 0.3577 0.077 Uiso 1 1 calc R . . . .
C36 C 0.0487(17) 0.5009(12) 0.1351(9) 0.114(6) Uani 1 1 d . U . . .
H36a H -0.0263 0.5025 0.1251 0.171 Uiso 1 1 calc R . . . .
H36b H 0.0871 0.5453 0.0909 0.171 Uiso 1 1 calc R . . . .
H36c H 0.0976 0.4500 0.1399 0.171 Uiso 1 1 calc R . . . .
C8 C 0.4167(7) 0.6755(5) 0.0959(5) 0.051(2) Uani 1 1 d D U . . .
C19 C 0.2339(7) 0.4905(5) 0.4597(5) 0.048(2) Uani 1 1 d D U . . .
C30 C 0.4209(6) 0.3007(5) 0.2503(5) 0.0412(18) Uani 1 1 d D U . . .
O1 O 0.2835(10) 0.6269(7) 0.2244(7) 0.027(2) Uani 0.501(4) 1 d . U P A 1
O2 O 0.2305(10) 0.4226(7) 0.3921(6) 0.027(2) Uani 0.501(4) 1 d . U P A 1
O3 O 0.3519(10) 0.4502(7) 0.1802(6) 0.028(2) Uani 0.501(4) 1 d . U P A 1
N1 N 0.4043(12) 0.6255(8) 0.1924(8) 0.026(2) Uani 0.501(4) 1 d . U P A 1
N2 N 0.3119(12) 0.4429(8) 0.4172(8) 0.024(2) Uani 0.501(4) 1 d . U P A 1
N3 N 0.4398(12) 0.3928(8) 0.2193(7) 0.023(2) Uani 0.501(4) 1 d . U P A 1
C2 C 0.5609(8) 0.6085(5) 0.2562(6) 0.023(3) Uani 0.501(4) 1 d . U P A 1
C3 C 0.6095(7) 0.6286(6) 0.2990(6) 0.025(3) Uani 0.501(4) 1 d G U P A 1
H3 H 0.6827 0.6012 0.3125 0.030 Uiso 0.501(4) 1 calc R . P A 1
C4 C 0.5507(10) 0.6890(7) 0.3220(7) 0.034(4) Uani 0.501(4) 1 d G U P A 1
H4 H 0.5838 0.7027 0.3512 0.041 Uiso 0.501(4) 1 calc R . P A 1
C5 C 0.4432(10) 0.7293(6) 0.3022(8) 0.034(4) Uani 0.501(4) 1 d G U P A 1
H5 H 0.4032 0.7705 0.3179 0.041 Uiso 0.501(4) 1 calc R . P A 1
C6 C 0.3946(7) 0.7092(6) 0.2594(7) 0.031(3) Uani 0.501(4) 1 d G U P A 1
H6 H 0.3214 0.7366 0.2459 0.037 Uiso 0.501(4) 1 calc R . P A 1
C7 C 0.4534(8) 0.6488(6) 0.2364(6) 0.023(3) Uani 0.501(4) 1 d G U P A 1
C9 C 0.5468(8) 0.6785(9) 0.0669(9) 0.044(4) Uani 0.501(4) 1 d D U P A 1
H9a H 0.5724 0.7010 0.0939 0.066 Uiso 0.501(4) 1 calc R . P A 1
H9b H 0.5884 0.6242 0.0786 0.066 Uiso 0.501(4) 1 calc R . P A 1
H9c H 0.5633 0.7122 0.0096 0.066 Uiso 0.501(4) 1 calc R . P A 1
C10 C 0.3555(13) 0.7607(7) 0.0858(10) 0.047(4) Uani 0.501(4) 1 d DG U P A 1
H10a H 0.3907 0.7790 0.1120 0.071 Uiso 0.501(4) 1 calc R . P A 1
H10b H 0.3646 0.7976 0.0292 0.071 Uiso 0.501(4) 1 calc R . P A 1
H10c H 0.2728 0.7591 0.1098 0.071 Uiso 0.501(4) 1 calc R . P A 1
C11 C 0.3708(14) 0.6429(10) 0.0591(11) 0.060(5) Uani 0.501(4) 1 d DG U P A 1
H11a H 0.2871 0.6426 0.0802 0.090 Uiso 0.501(4) 1 calc R . P A 1
H11b H 0.3845 0.6761 0.0017 0.090 Uiso 0.501(4) 1 calc R . P A 1
H11c H 0.4096 0.5881 0.0706 0.090 Uiso 0.501(4) 1 calc R . P A 1
C13 C 0.5050(9) 0.3724(5) 0.4423(6) 0.026(3) Uani 0.501(4) 1 d . U P A 1
C14 C 0.5773(7) 0.3025(7) 0.4806(7) 0.028(3) Uani 0.501(4) 1 d G U P A 1
H14 H 0.6582 0.3031 0.4711 0.033 Uiso 0.501(4) 1 calc R . P A 1
C15 C 0.5308(9) 0.2317(5) 0.5327(7) 0.031(4) Uani 0.501(4) 1 d G U P A 1
H15 H 0.5801 0.1841 0.5588 0.037 Uiso 0.501(4) 1 calc R . P A 1
C16 C 0.4121(10) 0.2308(5) 0.5466(6) 0.027(3) Uani 0.501(4) 1 d G U P A 1
H16 H 0.3804 0.1826 0.5821 0.032 Uiso 0.501(4) 1 calc R . P A 1
C17 C 0.3398(7) 0.3007(6) 0.5083(6) 0.025(3) Uani 0.501(4) 1 d G U P A 1
H17 H 0.2589 0.3000 0.5177 0.030 Uiso 0.501(4) 1 calc R . P A 1
C18 C 0.3863(8) 0.3715(5) 0.4562(6) 0.020(3) Uani 0.501(4) 1 d G U P A 1
C20 C 0.3253(11) 0.5183(9) 0.4822(9) 0.038(4) Uani 0.501(4) 1 d D U P A 1
H20a H 0.3769 0.4713 0.5115 0.057 Uiso 0.501(4) 1 calc R . P A 1
H20b H 0.3714 0.5546 0.4336 0.057 Uiso 0.501(4) 1 calc R . P A 1
H20c H 0.2836 0.5460 0.5152 0.057 Uiso 0.501(4) 1 calc R . P A 1
C21 C 0.1561(12) 0.5633(8) 0.4150(8) 0.044(4) Uani 0.501(4) 1 d DG U P A 1
H21a H 0.1103 0.5884 0.4497 0.066 Uiso 0.501(4) 1 calc R . P A 1
H21b H 0.2033 0.6014 0.3690 0.066 Uiso 0.501(4) 1 calc R . P A 1
H21c H 0.1037 0.5478 0.3970 0.066 Uiso 0.501(4) 1 calc R . P A 1
C22 C 0.1646(13) 0.4357(9) 0.5410(7) 0.047(5) Uani 0.501(4) 1 d DG U P A 1
H22a H 0.2172 0.3886 0.5691 0.071 Uiso 0.501(4) 1 calc R . P A 1
H22b H 0.1297 0.4655 0.5729 0.071 Uiso 0.501(4) 1 calc R . P A 1
H22c H 0.1032 0.4186 0.5323 0.071 Uiso 0.501(4) 1 calc R . P A 1
C24 C 0.6432(9) 0.4093(7) 0.1959(4) 0.026(3) Uani 0.501(4) 1 d . U P A 1
C25 C 0.7498(8) 0.4288(8) 0.1453(6) 0.029(3) Uani 0.501(4) 1 d G U P A 1
H25 H 0.8126 0.4268 0.1657 0.035 Uiso 0.501(4) 1 calc R . P A 1
C26 C 0.7643(8) 0.4510(8) 0.0647(6) 0.036(5) Uani 0.501(4) 1 d G U P A 1
H26 H 0.8368 0.4642 0.0302 0.043 Uiso 0.501(4) 1 calc R . P A 1
C27 C 0.6721(10) 0.4538(8) 0.0347(4) 0.031(4) Uani 0.501(4) 1 d G U P A 1
H27 H 0.6820 0.4690 -0.0202 0.038 Uiso 0.501(4) 1 calc R . P A 1
C28 C 0.5655(8) 0.4344(7) 0.0853(6) 0.026(3) Uani 0.501(4) 1 d G U P A 1
H28 H 0.5028 0.4364 0.0649 0.032 Uiso 0.501(4) 1 calc R . P A 1
C29 C 0.5511(7) 0.4122(6) 0.1659(5) 0.023(3) Uani 0.501(4) 1 d G U P A 1
C31 C 0.5138(11) 0.2427(10) 0.2891(9) 0.048(5) Uani 0.501(4) 1 d D U P A 1
H31a H 0.5869 0.2473 0.2500 0.073 Uiso 0.501(4) 1 calc R . P A 1
H31b H 0.5220 0.2535 0.3311 0.073 Uiso 0.501(4) 1 calc R . P A 1
H31c H 0.4946 0.1885 0.3122 0.073 Uiso 0.501(4) 1 calc R . P A 1
C32 C 0.3026(9) 0.3011(9) 0.3027(8) 0.033(3) Uani 0.501(4) 1 d DG U P A 1
H32a H 0.2470 0.3419 0.2712 0.049 Uiso 0.501(4) 1 calc R . P A 1
H32b H 0.2781 0.2484 0.3262 0.049 Uiso 0.501(4) 1 calc R . P A 1
H32c H 0.3055 0.3134 0.3450 0.049 Uiso 0.501(4) 1 calc R . P A 1
C33 C 0.4149(14) 0.2972(11) 0.1743(7) 0.047(5) Uani 0.501(4) 1 d DG U P A 1
H33a H 0.3514 0.3372 0.1509 0.071 Uiso 0.501(4) 1 calc R . P A 1
H33b H 0.4884 0.3085 0.1361 0.071 Uiso 0.501(4) 1 calc R . P A 1
H33c H 0.4010 0.2437 0.1880 0.071 Uiso 0.501(4) 1 calc R . P A 1
O1* O 0.3630(10) 0.5376(7) 0.1319(8) 0.034(3) Uani 0.499(4) 1 d . U P A 2
O2* O 0.2211(10) 0.5682(7) 0.3138(7) 0.033(2) Uani 0.499(4) 1 d . U P A 2
O3* O 0.2830(10) 0.3599(7) 0.3313(7) 0.029(2) Uani 0.499(4) 1 d . U P A 2
N1* N 0.4415(12) 0.5775(9) 0.1372(8) 0.031(3) Uani 0.499(4) 1 d . U P A 2
N2* N 0.2921(13) 0.5280(9) 0.3716(9) 0.034(3) Uani 0.499(4) 1 d . U P A 2
N3* N 0.4072(11) 0.3380(8) 0.3078(8) 0.023(2) Uani 0.499(4) 1 d . U P A 2
C2* C 0.6440(9) 0.5213(6) 0.1510(5) 0.025(3) Uani 0.499(4) 1 d . U P A 2
C3* C 0.7552(8) 0.4890(8) 0.1243(7) 0.031(3) Uani 0.499(4) 1 d G U P A 2
H3* H 0.8148 0.4743 0.1528 0.038 Uiso 0.499(4) 1 calc R . P A 2
C4* C 0.7789(9) 0.4782(9) 0.0559(7) 0.048(6) Uani 0.499(4) 1 d G U P A 2
H4* H 0.8546 0.4561 0.0377 0.057 Uiso 0.499(4) 1 calc R . P A 2
C5* C 0.6914(11) 0.4997(9) 0.0141(6) 0.044(5) Uani 0.499(4) 1 d G U P A 2
H5* H 0.7075 0.4923 -0.0325 0.053 Uiso 0.499(4) 1 calc R . P A 2
C6* C 0.5802(9) 0.5320(8) 0.0407(6) 0.034(4) Uani 0.499(4) 1 d G U P A 2
H6* H 0.5206 0.5467 0.0123 0.041 Uiso 0.499(4) 1 calc R . P A 2
C7* C 0.5564(7) 0.5429(7) 0.1092(6) 0.025(3) Uani 0.499(4) 1 d G U P A 2
C9* C 0.4223(14) 0.6962(12) 0.0070(7) 0.045(4) Uani 0.499(4) 1 d D U P A 2
H9a* H 0.3668 0.6688 0.0052 0.067 Uiso 0.499(4) 1 calc R . P A 2
H9b* H 0.4028 0.7542 -0.0231 0.067 Uiso 0.499(4) 1 calc R . P A 2
H9c* H 0.5009 0.6785 -0.0162 0.067 Uiso 0.499(4) 1 calc R . P A 2
C10* C 0.2921(10) 0.6951(12) 0.1321(9) 0.057(5) Uani 0.499(4) 1 d DG U P A 2
H10a* H 0.2434 0.6652 0.1274 0.086 Uiso 0.499(4) 1 calc R . P A 2
H10b* H 0.2854 0.6803 0.1882 0.086 Uiso 0.499(4) 1 calc R . P A 2
H10c* H 0.2663 0.7527 0.1042 0.086 Uiso 0.499(4) 1 calc R . P A 2
C11* C 0.5000(15) 0.7165(14) 0.0989(12) 0.074(6) Uani 0.499(4) 1 d DG U P A 2
H11a* H 0.5783 0.7000 0.0741 0.111 Uiso 0.499(4) 1 calc R . P A 2
H11b* H 0.4790 0.7745 0.0702 0.111 Uiso 0.499(4) 1 calc R . P A 2
H11c* H 0.4981 0.7022 0.1542 0.111 Uiso 0.499(4) 1 calc R . P A 2
C13* C 0.4823(10) 0.5580(6) 0.3607(7) 0.033(3) Uani 0.499(4) 1 d . U P A 2
C14* C 0.5521(8) 0.6126(8) 0.3459(8) 0.037(4) Uani 0.499(4) 1 d G U P A 2
H14* H 0.6327 0.5960 0.3458 0.044 Uiso 0.499(4) 1 calc R . P A 2
C15* C 0.5035(11) 0.6914(7) 0.3313(9) 0.045(5) Uani 0.499(4) 1 d G U P A 2
H15* H 0.5510 0.7286 0.3212 0.054 Uiso 0.499(4) 1 calc R . P A 2
C16* C 0.3850(12) 0.7157(6) 0.3314(9) 0.052(5) Uani 0.499(4) 1 d G U P A 2
H16* H 0.3519 0.7694 0.3214 0.063 Uiso 0.499(4) 1 calc R . P A 2
C17* C 0.3152(8) 0.6612(7) 0.3462(8) 0.047(4) Uani 0.499(4) 1 d G U P A 2
H17* H 0.2346 0.6777 0.3463 0.056 Uiso 0.499(4) 1 calc R . P A 2
C18* C 0.3639(9) 0.5823(6) 0.3609(7) 0.033(3) Uani 0.499(4) 1 d G U P A 2
C20* C 0.1563(13) 0.4421(8) 0.4516(9) 0.039(4) Uani 0.499(4) 1 d D U P A 2
H20a* H 0.1124 0.4784 0.4098 0.058 Uiso 0.499(4) 1 calc R . P A 2
H20b* H 0.2061 0.3997 0.4379 0.058 Uiso 0.499(4) 1 calc R . P A 2
H20c* H 0.1022 0.4182 0.5020 0.058 Uiso 0.499(4) 1 calc R . P A 2
C21* C 0.2993(15) 0.4347(10) 0.5230(11) 0.061(5) Uani 0.499(4) 1 d DG U P A 2
H21a* H 0.2457 0.4180 0.5745 0.091 Uiso 0.499(4) 1 calc R . P A 2
H21b* H 0.3379 0.3875 0.5138 0.091 Uiso 0.499(4) 1 calc R . P A 2
H21c* H 0.3576 0.4616 0.5225 0.091 Uiso 0.499(4) 1 calc R . P A 2
C22* C 0.1469(15) 0.5555(9) 0.4810(12) 0.062(6) Uani 0.499(4) 1 d DG U P A 2
H22a* H 0.1055 0.5911 0.4377 0.093 Uiso 0.499(4) 1 calc R . P A 2
H22b* H 0.0910 0.5297 0.5297 0.093 Uiso 0.499(4) 1 calc R . P A 2
H22c* H 0.1893 0.5867 0.4891 0.093 Uiso 0.499(4) 1 calc R . P A 2
C24* C 0.5576(9) 0.3157(6) 0.3797(5) 0.027(3) Uani 0.499(4) 1 d . U P A 2
C25* C 0.6013(9) 0.2775(7) 0.4492(7) 0.036(4) Uani 0.499(4) 1 d G U P A 2
H25* H 0.6713 0.2899 0.4497 0.043 Uiso 0.499(4) 1 calc R . P A 2
C26* C 0.5421(11) 0.2210(8) 0.5179(6) 0.033(4) Uani 0.499(4) 1 d G U P A 2
H26* H 0.5717 0.1950 0.5652 0.039 Uiso 0.499(4) 1 calc R . P A 2
C27* C 0.4393(10) 0.2027(7) 0.5171(5) 0.033(4) Uani 0.499(4) 1 d G U P A 2
H27* H 0.3990 0.1642 0.5639 0.039 Uiso 0.499(4) 1 calc R . P A 2
C28* C 0.3957(8) 0.2409(7) 0.4477(6) 0.031(3) Uani 0.499(4) 1 d G U P A 2
H28* H 0.3257 0.2285 0.4472 0.037 Uiso 0.499(4) 1 calc R . P A 2
C29* C 0.4549(9) 0.2974(6) 0.3790(5) 0.025(3) Uani 0.499(4) 1 d G U P A 2
C31* C 0.5533(7) 0.2757(9) 0.2298(10) 0.040(4) Uani 0.499(4) 1 d D U P A 2
H31a* H 0.5842 0.2472 0.2786 0.060 Uiso 0.499(4) 1 calc R . P A 2
H31b* H 0.5687 0.2405 0.2040 0.060 Uiso 0.499(4) 1 calc R . P A 2
H31c* H 0.5909 0.3235 0.1939 0.060 Uiso 0.499(4) 1 calc R . P A 2
C32* C 0.3693(12) 0.2192(7) 0.3063(8) 0.038(4) Uani 0.499(4) 1 d DG U P A 2
H32a* H 0.4019 0.1909 0.3544 0.056 Uiso 0.499(4) 1 calc R . P A 2
H32b* H 0.2847 0.2306 0.3208 0.056 Uiso 0.499(4) 1 calc R . P A 2
H32c* H 0.3895 0.1856 0.2783 0.056 Uiso 0.499(4) 1 calc R . P A 2
C33* C 0.3723(14) 0.3440(11) 0.1774(8) 0.061(5) Uani 0.499(4) 1 d DG U P A 2
H33a* H 0.2884 0.3595 0.1913 0.091 Uiso 0.499(4) 1 calc R . P A 2
H33b* H 0.4092 0.3921 0.1413 0.091 Uiso 0.499(4) 1 calc R . P A 2
H33c* H 0.3871 0.3091 0.1514 0.091 Uiso 0.499(4) 1 calc R . P A 2
Ce1' Ce 0.83746(4) 0.01045(3) 0.24802(3) 0.02740(14) Uani 1 1 d . U . . .
Si1' Si 0.5448(2) 0.01155(14) 0.22465(16) 0.0266(5) Uani 1 1 d . U . . .
O4' O 0.6689(5) 0.0247(4) 0.2261(4) 0.0332(13) Uani 1 1 d . U . . .
N4' N 1.0800(6) -0.0112(4) 0.2761(3) 0.0231(13) Uani 1 1 d . U . . .
C34' C 0.5556(9) -0.0825(7) 0.2191(10) 0.069(3) Uani 1 1 d . U . . .
H34a' H 0.4791 -0.0890 0.2183 0.103 Uiso 1 1 calc R . . . .
H34b' H 0.6104 -0.0811 0.1706 0.103 Uiso 1 1 calc R . . . .
H34c' H 0.5833 -0.1275 0.2654 0.103 Uiso 1 1 calc R . . . .
C35' C 0.4904(10) 0.0969(7) 0.1378(6) 0.053(3) Uani 1 1 d . U . . .
H35a' H 0.4148 0.0891 0.1367 0.079 Uiso 1 1 calc R . . . .
H35b' H 0.4821 0.1468 0.1418 0.079 Uiso 1 1 calc R . . . .
H35c' H 0.5456 0.0997 0.0890 0.079 Uiso 1 1 calc R . . . .
C36' C 0.4402(9) 0.0055(7) 0.3172(6) 0.050(2) Uani 1 1 d . U . . .
H36a' H 0.3648 -0.0025 0.3160 0.075 Uiso 1 1 calc R . . . .
H36b' H 0.4691 -0.0395 0.3629 0.075 Uiso 1 1 calc R . . . .
H36c' H 0.4314 0.0554 0.3214 0.075 Uiso 1 1 calc R . . . .
C8' C 0.7509(7) 0.0089(6) 0.4446(5) 0.056(2) Uani 1 1 d D U . . .
C19' C 0.9467(7) -0.1821(5) 0.2388(6) 0.058(2) Uani 1 1 d D U . . .
C30' C 0.9337(7) 0.1924(6) 0.0768(5) 0.055(2) Uani 1 1 d D U . . .
O1' O 0.7468(9) 0.0978(7) 0.2985(7) 0.024(2) Uani 0.491(4) 1 d . U P B 1
O2' O 0.8015(10) -0.1117(8) 0.3253(7) 0.035(3) Uani 0.491(4) 1 d . U P B 1
O3' O 0.8746(11) 0.0561(8) 0.1189(7) 0.031(3) Uani 0.491(4) 1 d . U P B 1
N1' N 0.8299(11) 0.0580(9) 0.3517(8) 0.026(2) Uani 0.491(4) 1 d . U P B 1
N2' N 0.9220(12) -0.1375(9) 0.3035(9) 0.029(3) Uani 0.491(4) 1 d . U P B 1
N3' N 0.9625(12) 0.0959(9) 0.1173(8) 0.025(2) Uani 0.491(4) 1 d . U P B 1
C1' C 1.0750(11) 0.0076(5) 0.3436(7) 0.027(3) Uani 0.491(4) 1 d . U P B 1
H1a' H 1.1542 -0.0025 0.3531 0.032 Uiso 0.491(4) 1 calc R . P B 1
H1b' H 1.0270 -0.0280 0.3926 0.032 Uiso 0.491(4) 1 calc R . P B 1
C2' C 1.0232(7) 0.0944(5) 0.3240(5) 0.026(3) Uani 0.491(4) 1 d G U P B 1
C3' C 1.0949(7) 0.1503(6) 0.3030(7) 0.035(2) Uani 0.491(4) 1 d G U P B 1
H3' H 1.1760 0.1341 0.3010 0.042 Uiso 0.491(4) 1 calc R . P B 1
C4' C 1.0474(11) 0.2300(6) 0.2850(9) 0.036(3) Uani 0.491(4) 1 d G U P B 1
H4' H 1.0962 0.2680 0.2707 0.043 Uiso 0.491(4) 1 calc R . P B 1
C5' C 0.9283(11) 0.2539(5) 0.2879(8) 0.039(2) Uani 0.491(4) 1 d G U P B 1
H5' H 0.8960 0.3081 0.2757 0.047 Uiso 0.491(4) 1 calc R . P B 1
C6' C 0.8567(8) 0.1980(6) 0.3089(7) 0.033(3) Uani 0.491(4) 1 d G U P B 1
H6' H 0.7756 0.2142 0.3109 0.039 Uiso 0.491(4) 1 calc R . P B 1
C7' C 0.9041(7) 0.1183(6) 0.3269(6) 0.028(3) Uani 0.491(4) 1 d G U P B 1
C9' C 0.8395(12) -0.0284(11) 0.4965(11) 0.054(5) Uani 0.491(4) 1 d D U P B 1
H9a' H 0.8857 0.0120 0.4849 0.080 Uiso 0.491(4) 1 calc R . P B 1
H9b' H 0.7999 -0.0492 0.5523 0.080 Uiso 0.491(4) 1 calc R . P B 1
H9c' H 0.8907 -0.0724 0.4861 0.080 Uiso 0.491(4) 1 calc R . P B 1
C10' C 0.6830(15) 0.0877(8) 0.4539(11) 0.054(5) Uani 0.491(4) 1 d DG U P B 1
H10a' H 0.7389 0.1199 0.4472 0.081 Uiso 0.491(4) 1 calc R . P B 1
H10b' H 0.6355 0.1190 0.4134 0.081 Uiso 0.491(4) 1 calc R . P B 1
H10c' H 0.6328 0.0728 0.5066 0.081 Uiso 0.491(4) 1 calc R . P B 1
C11' C 0.6757(12) -0.0413(9) 0.4535(10) 0.040(4) Uani 0.491(4) 1 d DG U P B 1
H11a' H 0.6224 -0.0102 0.4167 0.061 Uiso 0.491(4) 1 calc R . P B 1
H11b' H 0.7218 -0.0857 0.4418 0.061 Uiso 0.491(4) 1 calc R . P B 1
H11c' H 0.6310 -0.0625 0.5080 0.061 Uiso 0.491(4) 1 calc R . P B 1
C12' C 1.1406(10) -0.0925(8) 0.2889(6) 0.024(3) Uani 0.491(4) 1 d . U P B 1
H12a' H 1.2228 -0.0973 0.2903 0.029 Uiso 0.491(4) 1 calc R . P B 1
H12b' H 1.1383 -0.1040 0.2454 0.029 Uiso 0.491(4) 1 calc R . P B 1
C13' C 1.0782(7) -0.1509(5) 0.3677(5) 0.030(3) Uani 0.491(4) 1 d G U P B 1
C14' C 1.1271(10) -0.1857(9) 0.4347(7) 0.050(7) Uani 0.491(4) 1 d G U P B 1
H14' H 1.1994 -0.1729 0.4311 0.060 Uiso 0.491(4) 1 calc R . P B 1
C15' C 1.0699(13) -0.2392(10) 0.5070(6) 0.041(6) Uani 0.491(4) 1 d G U P B 1
H15' H 1.1032 -0.2630 0.5526 0.049 Uiso 0.491(4) 1 calc R . P B 1
C16' C 0.9638(12) -0.2579(8) 0.5123(6) 0.032(5) Uani 0.491(4) 1 d G U P B 1
H16' H 0.9248 -0.2944 0.5615 0.039 Uiso 0.491(4) 1 calc R . P B 1
C17' C 0.9149(9) -0.2231(8) 0.4452(6) 0.037(4) Uani 0.491(4) 1 d G U P B 1
H17' H 0.8427 -0.2359 0.4488 0.045 Uiso 0.491(4) 1 calc R . P B 1
C18' C 0.9721(8) -0.1696(7) 0.3729(5) 0.032(3) Uani 0.491(4) 1 d G U P B 1
C20' C 1.0711(9) -0.2155(12) 0.2347(11) 0.038(5) Uani 0.491(4) 1 d D U P B 1
H20a' H 1.0856 -0.2495 0.2885 0.057 Uiso 0.491(4) 1 calc R . P B 1
H20b' H 1.0925 -0.2474 0.2050 0.057 Uiso 0.491(4) 1 calc R . P B 1
H20c' H 1.1177 -0.1716 0.2079 0.057 Uiso 0.491(4) 1 calc R . P B 1
C21' C 0.8675(15) -0.2460(12) 0.3022(11) 0.080(6) Uani 0.491(4) 1 d DG U P B 1
H21a' H 0.9023 -0.2790 0.3492 0.119 Uiso 0.491(4) 1 calc R . P B 1
H21b' H 0.7906 -0.2191 0.3172 0.119 Uiso 0.491(4) 1 calc R . P B 1
H21c' H 0.8600 -0.2802 0.2802 0.119 Uiso 0.491(4) 1 calc R . P B 1
C22' C 0.9044(15) -0.1302(11) 0.1673(9) 0.075(6) Uani 0.491(4) 1 d DG U P B 1
H22a' H 0.8208 -0.1134 0.1803 0.112 Uiso 0.491(4) 1 calc R . P B 1
H22b' H 0.9444 -0.0829 0.1377 0.112 Uiso 0.491(4) 1 calc R . P B 1
H22c' H 0.9192 -0.1587 0.1348 0.112 Uiso 0.491(4) 1 calc R . P B 1
C23' C 1.1475(11) 0.0499(8) 0.2011(6) 0.027(3) Uani 0.491(4) 1 d . U P B 1
H23a' H 1.1048 0.1044 0.1901 0.032 Uiso 0.491(4) 1 calc R . P B 1
H23b' H 1.2243 0.0474 0.2102 0.032 Uiso 0.491(4) 1 calc R . P B 1
C24' C 1.1644(7) 0.0342(5) 0.1298(4) 0.020(3) Uani 0.491(4) 1 d G U P B 1
C25' C 1.2714(7) -0.0028(7) 0.1030(6) 0.034(4) Uani 0.491(4) 1 d G U P B 1
H25' H 1.3337 -0.0181 0.1294 0.040 Uiso 0.491(4) 1 calc R . P B 1
C26' C 1.2869(9) -0.0172(8) 0.0375(7) 0.033(5) Uani 0.491(4) 1 d G U P B 1
H26' H 1.3597 -0.0424 0.0193 0.040 Uiso 0.491(4) 1 calc R . P B 1
C27' C 1.1954(11) 0.0053(7) -0.0012(5) 0.031(4) Uani 0.491(4) 1 d G U P B 1
H27' H 1.2060 -0.0046 -0.0458 0.038 Uiso 0.491(4) 1 calc R . P B 1
C28' C 1.0884(9) 0.0422(7) 0.0255(6) 0.029(3) Uani 0.491(4) 1 d G U P B 1
H28' H 1.0261 0.0575 -0.0009 0.035 Uiso 0.491(4) 1 calc R . P B 1
C29' C 1.0729(7) 0.0567(6) 0.0910(5) 0.024(3) Uani 0.491(4) 1 d G U P B 1
C31' C 0.9391(13) 0.2070(11) -0.0112(7) 0.037(4) Uani 0.491(4) 1 d D U P B 1
H31a' H 0.8807 0.1800 -0.0104 0.056 Uiso 0.491(4) 1 calc R . P B 1
H31b' H 0.9235 0.2646 -0.0449 0.056 Uiso 0.491(4) 1 calc R . P B 1
H31c' H 1.0165 0.1855 -0.0323 0.056 Uiso 0.491(4) 1 calc R . P B 1
C32' C 0.8117(9) 0.2187(12) 0.1093(9) 0.050(5) Uani 0.491(4) 1 d DG U P B 1
H32a' H 0.7596 0.1879 0.1090 0.075 Uiso 0.491(4) 1 calc R . P B 1
H32b' H 0.8054 0.2096 0.1637 0.075 Uiso 0.491(4) 1 calc R . P B 1
H32c' H 0.7900 0.2758 0.0765 0.075 Uiso 0.491(4) 1 calc R . P B 1
C33' C 1.0227(12) 0.2338(11) 0.0735(10) 0.049(4) Uani 0.491(4) 1 d DG U P B 1
H33a' H 1.0995 0.2125 0.0514 0.073 Uiso 0.491(4) 1 calc R . P B 1
H33b' H 1.0061 0.2913 0.0398 0.073 Uiso 0.491(4) 1 calc R . P B 1
H33c' H 1.0214 0.2251 0.1271 0.073 Uiso 0.491(4) 1 calc R . P B 1
O1" O 0.7540(10) -0.0676(7) 0.3659(6) 0.028(2) Uani 0.509(4) 1 d . U P B 2
O2" O 0.8909(10) -0.0338(7) 0.1558(7) 0.031(2) Uani 0.509(4) 1 d . U P B 2
O3" O 0.7963(10) 0.1386(7) 0.2108(7) 0.028(2) Uani 0.509(4) 1 d . U P B 2
N1" N 0.8257(12) -0.0479(9) 0.3972(8) 0.028(2) Uani 0.509(4) 1 d . U P B 2
N2" N 0.9798(12) -0.0882(9) 0.1956(8) 0.029(2) Uani 0.509(4) 1 d . U P B 2
N3" N 0.9162(11) 0.1444(8) 0.1769(8) 0.029(2) Uani 0.509(4) 1 d . U P B 2
C1" C 1.0718(10) -0.0351(5) 0.3635(6) 0.020(3) Uani 0.509(4) 1 d . U P B 2
H1a" H 1.1497 -0.0391 0.3719 0.024 Uiso 0.509(4) 1 calc R . P B 2
H1b" H 1.0199 0.0073 0.3773 0.024 Uiso 0.509(4) 1 calc R . P B 2
C2" C 1.0261(7) -0.1144(4) 0.4185(4) 0.021(3) Uani 0.509(4) 1 d G U P B 2
C3" C 1.1020(8) -0.1831(6) 0.4545(7) 0.032(4) Uani 0.509(4) 1 d G U P B 2
H3" H 1.1822 -0.1803 0.4446 0.039 Uiso 0.509(4) 1 calc R . P B 2
C4" C 1.0601(11) -0.2558(5) 0.5050(9) 0.030(4) Uani 0.509(4) 1 d G U P B 2
H4" H 1.1118 -0.3026 0.5295 0.036 Uiso 0.509(4) 1 calc R . P B 2
C5" C 0.9423(12) -0.2600(5) 0.5194(7) 0.034(5) Uani 0.509(4) 1 d G U P B 2
H5" H 0.9137 -0.3095 0.5538 0.041 Uiso 0.509(4) 1 calc R . P B 2
C6" C 0.8664(9) -0.1913(7) 0.4834(6) 0.032(3) Uani 0.509(4) 1 d G U P B 2
H6" H 0.7862 -0.1942 0.4933 0.038 Uiso 0.509(4) 1 calc R . P B 2
C7" C 0.9083(7) -0.1186(5) 0.4330(6) 0.026(3) Uani 0.509(4) 1 d G U P B 2
C9" C 0.6793(14) 0.0791(9) 0.3965(9) 0.056(5) Uani 0.509(4) 1 d D U P B 2
H9a" H 0.6315 0.0626 0.3762 0.085 Uiso 0.509(4) 1 calc R . P B 2
H9b" H 0.6288 0.1055 0.4290 0.085 Uiso 0.509(4) 1 calc R . P B 2
H9c" H 0.7293 0.1163 0.3520 0.085 Uiso 0.509(4) 1 calc R . P B 2
C10" C 0.8301(12) 0.0189(10) 0.4816(9) 0.038(4) Uani 0.509(4) 1 d DG U P B 2
H10a" H 0.8719 -0.0335 0.5118 0.056 Uiso 0.509(4) 1 calc R . P B 2
H10b" H 0.8859 0.0538 0.4404 0.056 Uiso 0.509(4) 1 calc R . P B 2
H10c" H 0.7855 0.0430 0.5174 0.056 Uiso 0.509(4) 1 calc R . P B 2
C11" C 0.6723(14) -0.0589(9) 0.5108(9) 0.051(5) Uani 0.509(4) 1 d DG U P B 2
H11a" H 0.7218 -0.1057 0.5426 0.077 Uiso 0.509(4) 1 calc R . P B 2
H11b" H 0.6141 -0.0376 0.5453 0.077 Uiso 0.509(4) 1 calc R . P B 2
H11c" H 0.6331 -0.0748 0.4847 0.077 Uiso 0.509(4) 1 calc R . P B 2
C12" C 1.1576(11) -0.0810(9) 0.2610(5) 0.025(3) Uani 0.509(4) 1 d . U P B 2
H12a" H 1.2328 -0.0908 0.2760 0.030 Uiso 0.509(4) 1 calc R . P B 2
H12b" H 1.1203 -0.1300 0.2949 0.030 Uiso 0.509(4) 1 calc R . P B 2
C13" C 1.1792(7) -0.0646(5) 0.1747(4) 0.025(3) Uani 0.509(4) 1 d G U P B 2
C14" C 1.2873(7) -0.0470(8) 0.1256(6) 0.039(4) Uani 0.509(4) 1 d G U P B 2
H14" H 1.3474 -0.0452 0.1461 0.046 Uiso 0.509(4) 1 calc R . P B 2
C15" C 1.3072(9) -0.0319(10) 0.0464(6) 0.055(7) Uani 0.509(4) 1 d G U P B 2
H15" H 1.3808 -0.0199 0.0129 0.066 Uiso 0.509(4) 1 calc R . P B 2
C16" C 1.2190(11) -0.0345(9) 0.0163(5) 0.044(5) Uani 0.509(4) 1 d G U P B 2
H16" H 1.2326 -0.0243 -0.0377 0.052 Uiso 0.509(4) 1 calc R . P B 2
C17" C 1.1110(10) -0.0522(8) 0.0655(6) 0.043(5) Uani 0.509(4) 1 d G U P B 2
H17" H 1.0509 -0.0540 0.0450 0.051 Uiso 0.509(4) 1 calc R . P B 2
C18" C 1.0911(7) -0.0672(7) 0.1447(5) 0.028(3) Uani 0.509(4) 1 d G U P B 2
C20" C 0.8348(8) -0.1915(10) 0.2934(9) 0.041(4) Uani 0.509(4) 1 d D U P B 2
H20a" H 0.7741 -0.1523 0.2657 0.062 Uiso 0.509(4) 1 calc R . P B 2
H20b" H 0.8179 -0.2457 0.3131 0.062 Uiso 0.509(4) 1 calc R . P B 2
H20c" H 0.8369 -0.1827 0.3380 0.062 Uiso 0.509(4) 1 calc R . P B 2
C21" C 0.9433(14) -0.1833(11) 0.1586(7) 0.054(5) Uani 0.509(4) 1 d DG U P B 2
H21a" H 1.0200 -0.1768 0.1235 0.081 Uiso 0.509(4) 1 calc R . P B 2
H21b" H 0.9222 -0.2344 0.1711 0.081 Uiso 0.509(4) 1 calc R . P B 2
H21c" H 0.8856 -0.1393 0.1322 0.081 Uiso 0.509(4) 1 calc R . P B 2
C22" C 1.0518(8) -0.2357(10) 0.2684(8) 0.025(4) Uani 0.509(4) 1 d DG U P B 2
H22a" H 1.1202 -0.2224 0.2253 0.037 Uiso 0.509(4) 1 calc R . P B 2
H22b" H 1.0618 -0.2284 0.3121 0.037 Uiso 0.509(4) 1 calc R . P B 2
H22c" H 1.0428 -0.2915 0.2872 0.037 Uiso 0.509(4) 1 calc R . P B 2
C23" C 1.1376(10) 0.0610(6) 0.2238(7) 0.026(3) Uani 0.509(4) 1 d . U P B 2
H23a" H 1.1390 0.0773 0.1675 0.032 Uiso 0.509(4) 1 calc R . P B 2
H23b" H 1.2184 0.0504 0.2308 0.032 Uiso 0.509(4) 1 calc R . P B 2
C24" C 1.0666(7) 0.1262(5) 0.2481(5) 0.026(3) Uani 0.509(4) 1 d G U P B 2
C25" C 1.1073(8) 0.1473(7) 0.2938(7) 0.035(2) Uani 0.509(4) 1 d G U P B 2
H25" H 1.1794 0.1210 0.3097 0.042 Uiso 0.509(4) 1 calc R . P B 2
C26" C 1.0422(11) 0.2071(8) 0.3161(8) 0.036(3) Uani 0.509(4) 1 d G U P B 2
H26" H 1.0699 0.2215 0.3472 0.043 Uiso 0.509(4) 1 calc R . P B 2
C27" C 0.9364(10) 0.2458(6) 0.2927(7) 0.039(2) Uani 0.509(4) 1 d G U P B 2
H27" H 0.8921 0.2865 0.3079 0.047 Uiso 0.509(4) 1 calc R . P B 2
C28" C 0.8957(8) 0.2246(6) 0.2471(7) 0.036(4) Uani 0.509(4) 1 d G U P B 2
H28" H 0.8236 0.2509 0.2312 0.043 Uiso 0.509(4) 1 calc R . P B 2
C29" C 0.9608(8) 0.1648(6) 0.2248(6) 0.028(3) Uani 0.509(4) 1 d G U P B 2
C31" C 1.0616(8) 0.1945(11) 0.0488(11) 0.049(4) Uani 0.509(4) 1 d D U P B 2
H31a" H 1.0869 0.2185 0.0745 0.074 Uiso 0.509(4) 1 calc R . P B 2
H31b" H 1.1026 0.1398 0.0624 0.074 Uiso 0.509(4) 1 calc R . P B 2
H31c" H 1.0790 0.2265 -0.0088 0.074 Uiso 0.509(4) 1 calc R . P B 2
C32" C 0.8831(15) 0.1588(11) 0.0445(12) 0.069(6) Uani 0.509(4) 1 d DG U P B 2
H32a" H 0.7996 0.1605 0.0667 0.103 Uiso 0.509(4) 1 calc R . P B 2
H32b" H 0.8958 0.1899 -0.0133 0.103 Uiso 0.509(4) 1 calc R . P B 2
H32c" H 0.9194 0.1032 0.0579 0.103 Uiso 0.509(4) 1 calc R . P B 2
C33" C 0.8711(14) 0.2749(8) 0.0729(11) 0.055(5) Uani 0.509(4) 1 d DG U P B 2
H33a" H 0.9116 0.2930 0.0963 0.083 Uiso 0.509(4) 1 calc R . P B 2
H33b" H 0.8711 0.3137 0.0175 0.083 Uiso 0.509(4) 1 calc R . P B 2
H33c" H 0.7909 0.2702 0.1026 0.083 Uiso 0.509(4) 1 calc R . P B 2

loop_
_atom_site_aniso_label
_atom_site_aniso_U_11
_atom_site_aniso_U_22
_atom_site_aniso_U_33
_atom_site_aniso_U_23
_atom_site_aniso_U_13
_atom_site_aniso_U_12
Ce1 0.0223(3) 0.0347(3) 0.0237(3) -0.0008(3) -0.0053(2) -0.0011(2)
Si1 0.0252(12) 0.0438(15) 0.0263(12) -0.0132(12) -0.0119(11) 0.0049(11)
O4 0.036(3) 0.069(5) 0.043(4) -0.002(4) -0.013(3) -0.011(3)
N4 0.025(3) 0.021(3) 0.022(3) -0.009(2) -0.003(2) 0.000(2)
C1 0.025(4) 0.028(4) 0.033(4) -0.003(3) -0.006(3) -0.003(3)
C12 0.039(5) 0.057(4) 0.029(4) -0.020(3) -0.001(3) -0.017(4)
C23 0.025(4) 0.031(4) 0.055(4) -0.023(3) -0.012(3) 0.006(3)
C34 0.067(7) 0.054(6) 0.101(10) -0.021(6) -0.013(7) -0.004(5)
C35 0.058(6) 0.054(6) 0.037(5) -0.006(4) -0.020(4) -0.014(5)
C36 0.149(14) 0.132(14) 0.056(7) -0.046(8) -0.026(8) 0.005(11)
C8 0.049(5) 0.035(4) 0.028(4) 0.009(3) 0.000(3) 0.001(3)
C19 0.047(4) 0.044(4) 0.038(4) -0.020(3) 0.003(3) 0.006(3)
C30 0.044(4) 0.039(4) 0.044(4) -0.020(3) -0.002(3) -0.016(3)
O1 0.021(4) 0.029(5) 0.027(5) -0.010(4) -0.002(4) -0.001(4)
O2 0.026(5) 0.031(5) 0.022(4) -0.010(4) -0.002(4) -0.007(4)
O3 0.032(5) 0.023(5) 0.018(4) 0.005(4) -0.013(4) -0.006(4)
N1 0.020(5) 0.023(5) 0.021(4) -0.001(3) -0.001(3) -0.001(4)
N2 0.023(5) 0.021(4) 0.021(4) -0.006(4) 0.000(3) -0.004(3)
N3 0.027(4) 0.021(4) 0.017(4) -0.005(3) -0.008(3) -0.005(3)
C2 0.017(5) 0.017(5) 0.019(6) 0.001(4) 0.005(4) -0.006(4)
C3 0.023(6) 0.017(6) 0.019(6) 0.006(5) 0.004(5) -0.013(5)
C4 0.032(7) 0.028(7) 0.036(9) -0.010(7) -0.010(6) 0.000(6)
C5 0.032(7) 0.030(8) 0.041(9) -0.019(8) -0.011(7) 0.008(6)
C6 0.029(7) 0.024(6) 0.032(8) -0.011(6) -0.007(6) 0.005(5)
C7 0.018(5) 0.018(5) 0.019(6) 0.000(5) 0.003(4) -0.003(4)
C9 0.047(7) 0.034(9) 0.013(7) 0.014(6) 0.000(5) -0.004(6)
C10 0.048(9) 0.031(6) 0.023(8) 0.015(5) -0.003(7) -0.002(6)
C11 0.065(12) 0.049(10) 0.034(9) 0.007(7) -0.007(8) -0.013(9)
C13 0.030(5) 0.029(5) 0.021(5) -0.012(4) -0.004(4) -0.004(4)
C14 0.035(6) 0.028(5) 0.020(6) -0.011(5) -0.005(5) -0.003(5)
C15 0.044(7) 0.025(6) 0.022(7) -0.008(6) -0.010(6) -0.001(5)
C16 0.043(7) 0.017(6) 0.023(7) -0.012(5) -0.008(5) -0.002(5)
C17 0.031(6) 0.020(5) 0.022(6) -0.009(4) -0.001(5) -0.006(4)
C18 0.029(5) 0.018(4) 0.016(5) -0.008(4) -0.004(4) -0.005(4)
C20 0.045(7) 0.029(8) 0.035(8) -0.024(7) 0.002(6) 0.011(6)
C21 0.043(7) 0.041(6) 0.035(7) -0.018(5) 0.000(5) 0.007(5)
C22 0.037(8) 0.043(8) 0.036(6) -0.011(6) 0.002(6) 0.011(7)
C24 0.026(5) 0.028(8) 0.030(5) -0.017(5) -0.006(4) -0.001(5)
C25 0.028(6) 0.037(9) 0.026(5) -0.016(5) -0.005(4) -0.005(6)
C26 0.039(7) 0.047(13) 0.023(6) -0.015(6) -0.005(5) -0.011(7)
C27 0.038(7) 0.039(10) 0.017(6) -0.012(6) -0.003(5) -0.009(6)
C28 0.039(7) 0.021(7) 0.019(5) -0.006(5) -0.008(4) -0.006(6)
C29 0.029(5) 0.018(6) 0.021(5) -0.007(4) -0.007(3) -0.005(4)
C31 0.066(9) 0.031(7) 0.065(10) -0.027(7) -0.029(8) -0.003(6)
C32 0.051(6) 0.018(7) 0.031(7) -0.005(6) -0.008(5) -0.018(5)
C33 0.074(12) 0.024(8) 0.045(7) -0.013(7) -0.032(7) 0.010(8)
O1* 0.031(5) 0.033(6) 0.029(5) -0.004(4) -0.010(4) -0.006(4)
O2* 0.024(5) 0.034(6) 0.023(5) -0.003(4) -0.004(4) 0.003(4)
O3* 0.024(5) 0.030(5) 0.024(5) -0.007(4) -0.005(4) -0.002(4)
N1* 0.027(5) 0.029(5) 0.024(5) -0.003(4) -0.010(4) 0.001(4)
N2* 0.027(5) 0.033(5) 0.033(4) -0.012(4) -0.008(4) 0.009(4)
N3* 0.019(5) 0.019(5) 0.024(5) -0.006(4) -0.003(4) -0.001(4)
C2* 0.025(5) 0.016(6) 0.024(5) 0.001(5) -0.004(4) -0.006(4)
C3* 0.030(6) 0.026(8) 0.022(6) -0.001(6) -0.002(5) -0.002(5)
C4* 0.038(8) 0.063(16) 0.032(8) -0.022(10) -0.007(6) 0.008(8)
C5* 0.041(7) 0.049(12) 0.031(7) -0.016(8) -0.009(6) 0.007(7)
C6* 0.038(7) 0.028(8) 0.031(6) -0.009(6) -0.009(5) -0.002(6)
C7* 0.024(5) 0.016(6) 0.025(5) 0.000(5) -0.005(4) -0.008(4)
C9* 0.036(10) 0.038(10) 0.023(6) 0.008(5) 0.002(5) 0.001(8)
C10* 0.058(7) 0.044(10) 0.041(9) -0.007(8) -0.004(6) 0.005(6)
C11* 0.074(11) 0.056(11) 0.071(13) -0.009(10) -0.021(10) -0.008(9)
C13* 0.038(6) 0.041(6) 0.024(7) -0.017(5) -0.009(5) -0.001(4)
C14* 0.041(7) 0.041(6) 0.034(9) -0.020(6) -0.015(6) 0.001(5)
C15* 0.053(9) 0.039(7) 0.050(13) -0.024(7) -0.021(8) 0.003(6)
C16* 0.054(9) 0.042(7) 0.064(14) -0.024(8) -0.026(8) 0.006(6)
C17* 0.048(8) 0.041(6) 0.053(12) -0.023(6) -0.022(7) 0.008(5)
C18* 0.037(5) 0.039(6) 0.017(6) -0.009(5) -0.008(5) 0.001(4)
C20* 0.038(8) 0.035(7) 0.014(7) 0.000(6) 0.003(6) 0.010(6)
C21* 0.063(11) 0.059(10) 0.047(8) -0.022(7) -0.010(8) 0.009(8)
C22* 0.064(11) 0.059(9) 0.043(10) -0.027(8) 0.008(8) 0.012(8)
C24* 0.020(5) 0.026(6) 0.030(5) -0.013(4) -0.005(4) 0.004(4)
C25* 0.033(7) 0.033(8) 0.036(6) -0.008(5) -0.015(5) -0.003(6)
C26* 0.041(8) 0.024(8) 0.030(7) -0.007(6) -0.014(6) -0.002(6)
C27* 0.039(8) 0.030(8) 0.021(6) -0.004(6) -0.008(5) -0.006(6)
C28* 0.031(7) 0.030(7) 0.025(5) -0.009(5) -0.004(5) -0.003(6)
C29* 0.023(5) 0.026(6) 0.023(5) -0.011(4) -0.005(4) 0.003(4)
C31* 0.041(6) 0.047(10) 0.045(9) -0.032(8) -0.001(5) -0.009(5)
C32* 0.028(8) 0.044(7) 0.046(8) -0.028(6) 0.007(6) -0.014(6)
C33* 0.048(11) 0.069(11) 0.055(7) -0.013(7) -0.011(7) -0.020(9)
Ce1' 0.0241(3) 0.0337(3) 0.0223(3) -0.0135(2) -0.0051(2) 0.0021(2)
Si1' 0.0202(11) 0.0287(12) 0.0249(12) -0.0108(11) -0.0030(10) 0.0019(9)
O4' 0.026(3) 0.037(3) 0.033(3) -0.014(3) -0.006(2) -0.003(2)
N4' 0.027(3) 0.025(3) 0.007(2) -0.006(2) 0.000(2) 0.005(2)
C34' 0.040(6) 0.064(6) 0.118(10) -0.056(7) -0.005(7) -0.011(5)
C35' 0.050(6) 0.059(6) 0.038(5) -0.005(4) -0.019(4) -0.015(5)
C36' 0.042(5) 0.057(6) 0.033(4) -0.010(4) 0.002(4) -0.010(5)
C8' 0.043(4) 0.085(5) 0.028(4) -0.028(4) 0.003(3) 0.006(4)
C19' 0.044(4) 0.052(4) 0.093(5) -0.046(4) -0.022(4) 0.008(3)
C30' 0.050(5) 0.045(4) 0.041(4) 0.000(3) -0.007(3) -0.001(3)
O1' 0.018(5) 0.028(5) 0.026(5) -0.014(4) -0.010(4) 0.007(4)
O2' 0.023(5) 0.040(5) 0.030(5) -0.011(4) -0.002(4) 0.001(4)
O3' 0.036(5) 0.045(6) 0.020(4) -0.018(4) -0.004(4) -0.012(5)
N1' 0.017(5) 0.039(5) 0.019(4) -0.017(4) -0.005(3) 0.009(4)
N2' 0.020(5) 0.029(5) 0.029(5) -0.012(4) -0.001(4) 0.000(4)
N3' 0.029(5) 0.034(5) 0.016(4) -0.015(4) -0.007(3) 0.000(4)
C1' 0.030(8) 0.033(6) 0.012(5) -0.011(5) -0.006(5) 0.008(5)
C2' 0.026(5) 0.035(5) 0.016(7) -0.012(5) -0.006(4) 0.003(4)
C3' 0.026(4) 0.035(4) 0.046(5) -0.021(4) -0.009(4) 0.002(3)
C4' 0.031(4) 0.035(5) 0.046(9) -0.022(6) -0.009(5) -0.001(4)
C5' 0.032(4) 0.041(4) 0.053(5) -0.030(4) -0.011(4) 0.005(3)
C6' 0.028(6) 0.038(5) 0.037(9) -0.022(5) -0.014(6) 0.009(4)
C7' 0.024(5) 0.038(5) 0.024(6) -0.021(5) -0.004(4) 0.005(4)
C9' 0.039(8) 0.082(12) 0.018(7) -0.010(8) 0.003(6) -0.009(8)
C10' 0.046(10) 0.076(8) 0.023(8) -0.021(7) 0.003(7) 0.004(7)
C11' 0.025(6) 0.057(7) 0.021(7) -0.017(5) 0.002(5) 0.015(5)
C12' 0.017(6) 0.026(5) 0.021(6) -0.009(4) 0.001(5) 0.002(4)
C13' 0.024(6) 0.031(6) 0.022(5) -0.004(5) -0.003(4) 0.000(5)
C14' 0.041(9) 0.064(13) 0.026(6) 0.002(6) -0.013(6) -0.014(9)
C15' 0.032(8) 0.052(12) 0.023(7) -0.003(7) -0.011(6) -0.005(8)
C16' 0.027(8) 0.041(11) 0.013(6) -0.003(6) -0.001(5) -0.003(7)
C17' 0.026(7) 0.049(9) 0.021(5) -0.002(5) -0.005(5) -0.009(7)
C18' 0.025(5) 0.037(7) 0.024(5) -0.009(5) -0.001(4) -0.002(5)
C20' 0.047(7) 0.041(12) 0.028(10) -0.023(9) -0.008(6) 0.006(6)
C21' 0.072(12) 0.098(11) 0.096(11) -0.068(9) 0.000(9) -0.020(10)
C22' 0.080(14) 0.061(10) 0.101(9) -0.057(8) -0.043(9) 0.035(9)
C23' 0.036(8) 0.027(6) 0.014(5) -0.008(4) -0.003(4) -0.004(6)
C24' 0.026(5) 0.020(7) 0.007(4) -0.002(5) -0.002(4) -0.003(5)
C25' 0.032(6) 0.051(11) 0.016(7) -0.019(8) -0.007(5) 0.008(6)
C26' 0.037(8) 0.044(11) 0.017(7) -0.018(8) -0.002(6) 0.000(7)
C27' 0.041(7) 0.036(11) 0.022(7) -0.018(8) -0.006(5) -0.001(6)
C28' 0.039(7) 0.033(8) 0.016(6) -0.013(6) -0.003(5) -0.003(6)
C29' 0.031(5) 0.023(7) 0.015(5) -0.006(5) -0.005(4) -0.004(4)
C31' 0.032(9) 0.025(8) 0.031(6) 0.001(5) -0.004(5) 0.003(7)
C32' 0.050(7) 0.044(10) 0.030(8) -0.003(8) -0.006(6) 0.005(6)
C33' 0.053(9) 0.036(9) 0.036(9) 0.000(7) -0.015(7) -0.001(7)
O1" 0.032(5) 0.028(5) 0.016(4) -0.005(4) -0.003(4) -0.003(4)
O2" 0.028(5) 0.043(6) 0.025(5) -0.021(4) -0.009(4) 0.004(4)
O3" 0.021(4) 0.030(5) 0.025(5) -0.011(4) -0.002(4) 0.002(4)
N1" 0.028(5) 0.033(5) 0.017(4) -0.011(4) 0.000(4) -0.001(4)
N2" 0.029(5) 0.037(5) 0.027(5) -0.022(4) -0.008(4) 0.006(4)
N3" 0.023(5) 0.025(5) 0.027(4) -0.008(4) -0.004(4) 0.005(4)
C1" 0.028(7) 0.016(5) 0.012(4) -0.004(4) -0.001(4) -0.004(5)
C2" 0.027(5) 0.023(5) 0.009(5) -0.004(4) -0.001(4) -0.002(4)
C3" 0.029(7) 0.020(6) 0.034(9) 0.002(5) -0.011(6) -0.006(5)
C4" 0.040(8) 0.016(6) 0.023(8) 0.001(6) -0.005(6) -0.006(5)
C5" 0.040(8) 0.029(7) 0.021(9) -0.001(6) -0.003(6) -0.010(5)
C6" 0.041(7) 0.029(6) 0.018(6) -0.004(5) -0.004(5) -0.010(5)
C7" 0.028(5) 0.029(5) 0.015(5) -0.007(4) 0.002(4) -0.007(4)
C9" 0.055(8) 0.071(7) 0.032(6) -0.028(5) -0.005(6) 0.013(6)
C10" 0.037(6) 0.046(8) 0.025(6) -0.025(6) 0.004(5) 0.009(5)
C11" 0.051(9) 0.065(9) 0.034(7) -0.034(7) 0.007(6) 0.003(7)
C12" 0.024(7) 0.028(6) 0.024(6) -0.016(5) -0.002(5) -0.001(5)
C13" 0.028(5) 0.028(7) 0.019(5) -0.014(5) -0.004(4) 0.005(5)
C14" 0.028(6) 0.053(13) 0.029(6) -0.020(7) 0.003(5) -0.001(6)
C15" 0.045(8) 0.09(2) 0.030(7) -0.027(9) 0.002(6) -0.012(9)
C16" 0.046(8) 0.059(15) 0.019(6) -0.017(8) 0.000(5) -0.003(8)
C17" 0.045(7) 0.066(13) 0.021(5) -0.025(6) -0.006(5) -0.004(8)
C18" 0.029(5) 0.035(7) 0.023(5) -0.020(5) -0.007(4) 0.007(4)
C20" 0.034(6) 0.029(8) 0.076(9) -0.039(7) -0.016(6) 0.009(6)
C21" 0.071(12) 0.030(9) 0.072(8) -0.031(7) -0.029(8) 0.009(8)
C22" 0.021(6) 0.020(7) 0.023(8) -0.008(6) 0.009(6) -0.007(5)
C23" 0.030(6) 0.025(5) 0.013(5) -0.003(4) -0.001(4) -0.001(4)
C24" 0.021(5) 0.020(5) 0.023(6) -0.003(5) 0.003(4) -0.003(4)
C25" 0.026(4) 0.035(4) 0.046(5) -0.021(4) -0.009(4) 0.002(3)
C26" 0.031(4) 0.035(5) 0.046(9) -0.022(6) -0.009(5) -0.001(4)
C27" 0.032(4) 0.041(4) 0.053(5) -0.030(4) -0.011(4) 0.005(3)
C28" 0.020(6) 0.041(8) 0.047(9) -0.024(7) -0.005(6) 0.002(6)
C29" 0.023(5) 0.025(6) 0.024(6) -0.007(5) 0.001(4) -0.001(4)
C31" 0.046(6) 0.051(8) 0.027(7) -0.003(6) -0.004(5) -0.003(5)
C32" 0.079(13) 0.059(11) 0.041(9) 0.010(8) -0.015(9) -0.028(10)
C33" 0.054(10) 0.051(7) 0.021(8) 0.009(6) -0.002(7) -0.001(6)

loop_
_atom_type_symbol
_atom_type_description
_atom_type_scat_dispersion_real
_atom_type_scat_dispersion_imag
_atom_type_scat_source
C C 0.0033 0.0016 'International Tables Vol C Tables 4.2.6.8 and 6.1.1.4'
H H 0.0000 0.0000 'International Tables Vol C Tables 4.2.6.8 and 6.1.1.4'
Ce Ce -0.2486 2.6331 'International Tables Vol C Tables 4.2.6.8 and 6.1.1.4'
N N 0.0061 0.0033 'International Tables Vol C Tables 4.2.6.8 and 6.1.1.4'
O O 0.0106 0.0060 'International Tables Vol C Tables 4.2.6.8 and 6.1.1.4'
Si Si 0.0817 0.0704 'International Tables Vol C Tables 4.2.6.8 and 6.1.1.4'

loop_
_geom_angle_atom_site_label_1
_geom_angle_atom_site_label_2
_geom_angle_atom_site_label_3
_geom_angle
O4 Ce1 O1 85.3(4)
O4 Ce1 O2 82.7(4)
O4 Ce1 N1 112.6(4)
O4 Ce1 N2 111.4(4)
O4 Ce1 N3 108.4(4)
O4 Ce1 O1* 82.8(4)
O4 Ce1 O3* 81.0(3)
O4 Ce1 N1* 109.5(4)
O4 Ce1 N2* 106.6(4)
O1 Ce1 N1 32.5(4)
O1 Ce1 N2 99.3(4)
O1 Ce1 N3 138.3(4)
O2 Ce1 O1 113.6(4)
O2 Ce1 N1 132.0(4)
O2 Ce1 N2 32.9(4)
O2 Ce1 N3 107.2(4)
O3 Ce1 O4 79.8(4)
O3 Ce1 O1 117.7(4)
O3 Ce1 O2 123.7(4)
O3 Ce1 N1 104.1(4)
O3 Ce1 N2 142.4(4)
O3 Ce1 N3 35.0(4)
N1 Ce1 N2 103.9(4)
N3 Ce1 N1 109.7(4)
N3 Ce1 N2 110.8(4)
O1* Ce1 O3* 113.3(4)
O1* Ce1 N1* 33.8(4)
O1* Ce1 N2* 142.6(5)
O2* Ce1 O4 77.0(4)
O2* Ce1 O1* 119.4(5)
O2* Ce1 O3* 118.8(4)
O2* Ce1 N1* 104.8(5)
O2* Ce1 N2* 35.9(5)
O3* Ce1 N1* 136.4(5)
O3* Ce1 N2* 104.0(5)
N2* Ce1 N1* 112.4(5)
O4 Si1 C34 110.6(6)
O4 Si1 C35 109.9(4)
O4 Si1 C36 112.4(7)
C35 Si1 C34 106.2(6)
C36 Si1 C34 105.4(8)
C36 Si1 C35 112.2(7)
Si1 O4 Ce1 170.8(6)
C1 N4 Ce1 110.0(5)
C12 N4 Ce1 111.8(5)
C12 N4 C1 108.1(6)
C12 N4 C23 108.6(7)
C23 N4 Ce1 110.4(5)
C23 N4 C1 107.8(7)
N4 C1 C2 106.0(7)
N4 C1 C2* 104.7(7)
N4 C12 C13 107.6(7)
N4 C12 C13* 101.1(7)
N4 C23 C24 104.1(7)
N4 C23 C24* 103.0(7)
C9 C8 N1 102.6(9)
C9 C8 C10 107.7(5)
C10 C8 N1 102.2(9)
C11 C8 N1 115.9(10)
C11 C8 C9 113.5(6)
C11 C8 C10 113.7(6)
C9* C8 N1* 102.2(10)
C10* C8 N1* 104.3(10)
C10* C8 C9* 107.7(5)
C11* C8 N1* 116.5(12)
C11* C8 C9* 109.6(6)
C11* C8 C10* 115.4(7)
N2 C19 C20 102.0(9)
N2 C19 C22 111.3(10)
C21 C19 N2 118.2(10)
C21 C19 C20 108.5(5)
C21 C19 C22 111.0(6)
C22 C19 C20 104.5(5)
N2* C19 C20* 95.9(9)
N2* C19 C22* 109.8(11)
C21* C19 N2* 122.8(11)
C21* C19 C20* 108.6(6)
C21* C19 C22* 112.1(6)
C22* C19 C20* 105.0(5)
C31 C30 N3 112.1(10)
C31 C30 C32 115.9(6)
C31 C30 C33 113.0(5)
C32 C30 N3 99.6(8)
C32 C30 C33 110.8(5)
C33 C30 N3 104.1(10)
N3* C30 C32* 103.4(9)
C31* C30 N3* 104.0(9)
C31* C30 C32* 105.1(5)
C33* C30 N3* 122.6(11)
C33* C30 C31* 110.4(6)
C33* C30 C32* 110.0(6)
N1 O1 Ce1 87.1(8)
N2 O2 Ce1 89.6(7)
N3 O3 Ce1 87.7(8)
C8 N1 Ce1 118.4(8)
O1 N1 Ce1 60.4(7)
O1 N1 C8 105.8(10)
O1 N1 C7 107.4(11)
C7 N1 Ce1 119.7(8)
C7 N1 C8 121.5(10)
C19 N2 Ce1 119.9(8)
O2 N2 Ce1 57.5(6)
O2 N2 C19 102.2(10)
C18 N2 Ce1 118.4(9)
C18 N2 C19 121.7(11)
C18 N2 O2 108.5(11)
C30 N3 Ce1 127.0(7)
O3 N3 Ce1 57.3(7)
O3 N3 C30 113.0(10)
O3 N3 C29 107.5(10)
C29 N3 Ce1 119.1(8)
C29 N3 C30 113.4(10)
C3 C2 C1 122.6(7)
C7 C2 C1 117.1(7)
C7 C2 C3 120.0
C4 C3 C2 120.0
C3 C4 C5 120.0
C4 C5 C6 120.0
C7 C6 C5 120.0
C2 C7 N1 118.6(8)
C6 C7 N1 121.4(8)
C6 C7 C2 120.0
C14 C13 C12 125.1(7)
C18 C13 C12 114.7(7)
C18 C13 C14 120.0
C15 C14 C13 120.0
C14 C15 C16 120.0
C15 C16 C17 120.0
C16 C17 C18 120.0
C13 C18 N2 120.2(8)
C13 C18 C17 120.0
C17 C18 N2 119.8(8)
C25 C24 C23 120.2(6)
C25 C24 C29 120.0
C29 C24 C23 119.7(6)
C26 C25 C24 120.0
C25 C26 C27 120.0
C28 C27 C26 120.0
C29 C28 C27 120.0
C24 C29 N3 119.4(8)
C28 C29 N3 120.6(8)
C28 C29 C24 120.0
N1* O1* Ce1 84.0(8)
N2* O2* Ce1 86.7(8)
N3* O3* Ce1 87.6(7)
C8 N1* Ce1 122.7(8)
O1* N1* Ce1 62.2(7)
O1* N1* C8 116.6(11)
O1* N1* C7* 105.0(12)
C7* N1* Ce1 120.0(9)
C7* N1* C8 115.2(11)
C19 N2* Ce1 131.9(9)
O2* N2* Ce1 57.5(7)
O2* N2* C19 118.9(11)
O2* N2* C18* 108.9(12)
C18* N2* Ce1 119.0(10)
C18* N2* C19 107.5(12)
C30 N3* Ce1 119.0(7)
O3* N3* Ce1 59.4(6)
O3* N3* C30 106.2(10)
C29* N3* Ce1 116.8(8)
C29* N3* C30 123.8(10)
C29* N3* O3* 107.2(10)
C3* C2* C1 118.3(7)
C3* C2* C7* 120.0
C7* C2* C1 121.7(7)
C4* C3* C2* 120.0
C5* C4* C3* 120.0
C4* C5* C6* 120.0
C5* C6* C7* 120.0
C2* C7* N1* 119.3(9)
C2* C7* C6* 120.0
C6* C7* N1* 120.7(9)
C14* C13* C12 118.5(7)
C18* C13* C12 121.4(7)
C18* C13* C14* 120.0
C13* C14* C15* 120.0
C14* C15* C16* 120.0
C17* C16* C15* 120.0
C18* C17* C16* 120.0
C13* C18* N2* 120.6(9)
C17* C18* N2* 119.3(10)
C17* C18* C13* 120.0
C25* C24* C23 123.1(7)
C29* C24* C23 116.8(7)
C29* C24* C25* 120.0
C26* C25* C24* 120.0
C25* C26* C27* 120.0
C28* C27* C26* 120.0
C27* C28* C29* 120.0
C24* C29* N3* 120.6(8)
C24* C29* C28* 120.0
C28* C29* N3* 119.4(8)
O4' Ce1' O1' 82.6(3)
O4' Ce1' O2' 81.8(4)
O4' Ce1' O3' 78.4(4)
O4' Ce1' N1' 112.4(3)
O4' Ce1' N2' 109.3(4)
O4' Ce1' N3' 107.6(3)
O4' Ce1' O1" 80.7(3)
O4' Ce1' O2" 81.7(3)
O4' Ce1' O3" 83.3(3)
O4' Ce1' N1" 109.6(3)
O4' Ce1' N3" 111.2(3)
O1' Ce1' N1' 34.6(4)
O1' Ce1' N2' 135.9(4)
O1' Ce1' N3' 102.7(4)
O2' Ce1' O1' 114.2(4)
O2' Ce1' O3' 120.9(5)
O2' Ce1' N1' 100.5(5)
O2' Ce1' N2' 34.0(4)
O2' Ce1' N3' 142.8(5)
O3' Ce1' O1' 117.5(5)
O3' Ce1' N1' 138.6(5)
O3' Ce1' N2' 106.6(5)
O3' Ce1' N3' 34.7(4)
N2' Ce1' N1' 106.7(5)
N2' Ce1' N3' 112.7(4)
N3' Ce1' N1' 108.2(4)
O1" Ce1' O2" 117.8(4)
O1" Ce1' O3" 117.8(4)
O1" Ce1' N1" 33.7(4)
O1" Ce1' N3" 138.9(4)
O2" Ce1' N1" 137.6(4)
O2" Ce1' N3" 103.0(4)
O3" Ce1' O2" 118.5(4)
O3" Ce1' N1" 103.7(4)
O3" Ce1' N3" 33.7(4)
N1" Ce1' N3" 109.7(5)
O4' Si1' C34' 111.1(4)
O4' Si1' C35' 109.2(4)
O4' Si1' C36' 109.8(4)
C34' Si1' C35' 109.6(6)
C34' Si1' C36' 107.5(6)
C36' Si1' C35' 109.7(5)
Si1' O4' Ce1' 165.5(4)
C1' N4' C23' 106.8(7)
C12' N4' C1' 112.4(7)
C12' N4' C23' 108.6(7)
C12" N4' C1" 105.4(7)
C23" N4' C1" 111.4(7)
C23" N4' C12" 107.7(7)
C9' C8' N1' 103.8(10)
C9' C8' C10' 107.5(5)
C10' C8' N1' 95.6(10)
C11' C8' N1' 117.1(10)
C11' C8' C9' 117.3(6)
C11' C8' C10' 113.0(6)
C9" C8' N1" 112.4(10)
C9" C8' C10" 119.3(7)
C9" C8' C11" 110.5(5)
C10" C8' N1" 108.4(9)
C10" C8' C11" 109.4(5)
C11" C8' N1" 93.6(9)
C20' C19' N2' 102.4(10)
C20' C19' C21' 111.8(5)
C21' C19' N2' 90.5(12)
C22' C19' N2' 113.5(11)
C22' C19' C20' 119.7(6)
C22' C19' C21' 114.5(6)
C20" C19' N2" 113.4(9)
C20" C19' C21" 111.8(5)
C20" C19' C22" 118.8(6)
C21" C19' N2" 96.1(10)
C22" C19' N2" 105.3(10)
C22" C19' C21" 108.9(5)
C31' C30' N3' 98.8(9)
C32' C30' N3' 110.4(10)
C32' C30' C31' 107.6(5)
C33' C30' N3' 114.7(10)
C33' C30' C31' 108.1(5)
C33' C30' C32' 115.6(7)
C31" C30' N3" 103.7(10)
C31" C30' C33" 109.5(5)
C32" C30' N3" 114.0(11)
C32" C30' C31" 116.3(6)
C32" C30' C33" 115.3(6)
C33" C30' N3" 95.7(9)
N1' O1' Ce1' 85.4(7)
N2' O2' Ce1' 87.4(8)
N3' O3' Ce1' 86.6(7)
C8' N1' Ce1' 116.7(8)
O1' N1' Ce1' 60.0(6)
O1' N1' C8' 106.2(9)
O1' N1' C7' 104.7(11)
C7' N1' Ce1' 116.2(8)
C7' N1' C8' 126.7(10)
C19' N2' Ce1' 115.1(7)
O2' N2' Ce1' 58.6(7)
O2' N2' C19' 111.6(11)
O2' N2' C18' 107.5(11)
C18' N2' Ce1' 116.8(10)
C18' N2' C19' 125.9(11)
C30' N3' Ce1' 121.2(8)
O3' N3' Ce1' 58.7(6)
O3' N3' C30' 113.9(10)
C29' N3' Ce1' 117.1(9)
C29' N3' C30' 120.2(11)
C29' N3' O3' 106.0(11)
N4' C1' C2' 110.5(5)
C3' C2' C1' 120.0
C3' C2' C7' 120.0
C7' C2' C1' 120.0
C4' C3' C2' 120.0
C3' C4' C5' 120.0
C6' C5' C4' 120.0
C7' C6' C5' 120.0
C2' C7' N1' 119.0(7)
C6' C7' N1' 120.9(7)
C6' C7' C2' 120.0
N4' C12' C13' 107.1(6)
C14' C13' C12' 120.0
C14' C13' C18' 120.0
C18' C13' C12' 120.0
C15' C14' C13' 120.0
C16' C15' C14' 120.0
C15' C16' C17' 120.0
C18' C17' C16' 120.0
C13' C18' N2' 121.3(8)
C17' C18' N2' 118.7(8)
C17' C18' C13' 120.0
C24' C23' N4' 111.8(6)
C25' C24' C23' 120.0
C25' C24' C29' 120.0
C29' C24' C23' 120.0
C24' C25' C26' 120.0
C27' C26' C25' 120.0
C26' C27' C28' 120.0
C27' C28' C29' 120.0
C24' C29' N3' 120.5(7)
C24' C29' C28' 120.0
C28' C29' N3' 119.5(7)
N1" O1" Ce1' 88.4(7)
N2" O2" Ce1' 88.5(7)
N3" O3" Ce1' 88.5(8)
C8' N1" Ce1' 118.7(7)
O1" N1" Ce1' 58.0(6)
O1" N1" C8' 112.8(10)
O1" N1" C7" 109.0(11)
C7" N1" Ce1' 117.8(8)
C7" N1" C8' 121.4(10)
C19' N2" Ce1' 115.9(7)
O2" N2" Ce1' 58.6(7)
O2" N2" C19' 109.2(10)
O2" N2" C18" 108.7(11)
C18" N2" Ce1' 120.3(9)
C18" N2" C19' 122.6(10)
C30' N3" Ce1' 117.4(8)
O3" N3" Ce1' 57.8(7)
O3" N3" C30' 109.0(10)
O3" N3" C29" 107.0(11)
C29" N3" Ce1' 116.2(8)
C29" N3" C30' 125.5(10)
C2" C1" N4' 112.8(6)
C3" C2" C1" 120.0
C3" C2" C7" 120.0
C7" C2" C1" 120.0
C4" C3" C2" 120.0
C3" C4" C5" 120.0
C6" C5" C4" 120.0
C5" C6" C7" 120.0
C2" C7" N1" 121.7(7)
C6" C7" N1" 118.3(7)
C6" C7" C2" 120.0
C13" C12" N4' 111.9(6)
C14" C13" C12" 120.0
C18" C13" C12" 120.0
C18" C13" C14" 120.0
C15" C14" C13" 120.0
C14" C15" C16" 120.0
C17" C16" C15" 120.0
C16" C17" C18" 120.0
C13" C18" N2" 120.7(7)
C13" C18" C17" 120.0
C17" C18" N2" 119.3(7)
N4' C23" C24" 106.2(5)
C25" C24" C23" 120.0
C29" C24" C23" 120.0
C29" C24" C25" 120.0
C26" C25" C24" 120.0
C25" C26" C27" 120.0
C26" C27" C28" 120.0
C27" C28" C29" 120.0
C24" C29" N3" 121.3(7)
C24" C29" C28" 120.0
C28" C29" N3" 118.7(7)

loop_
_geom_bond_atom_site_label_1
_geom_bond_atom_site_label_2
_geom_bond_distance
Ce1 O4 2.112(7)
Ce1 O1 2.291(12)
Ce1 O2 2.234(11)
Ce1 O3 2.075(12)
Ce1 N1 2.632(14)
Ce1 N2 2.648(13)
Ce1 N3 2.464(14)
Ce1 O1* 2.273(13)
Ce1 O2* 2.049(13)
Ce1 O3* 2.298(11)
Ce1 N1* 2.556(14)
Ce1 N2* 2.427(16)
Si1 O4 1.621(7)
Si1 C34 1.866(13)
Si1 C35 1.837(10)
Si1 C36 1.818(15)
N4 C1 1.489(10)
N4 C12 1.451(11)
N4 C23 1.481(10)
C1 C2 1.656(12)
C1 C2* 1.687(12)
C12 C13 1.661(12)
C12 C13* 1.794(14)
C23 C24 1.710(12)
C23 C24* 1.725(13)
C8 N1 1.641(15)
C8 C9 1.524(8)
C8 C10 1.554(8)
C8 C11 1.449(8)
C8 N1* 1.638(16)
C8 C9* 1.578(8)
C8 C10* 1.506(8)
C8 C11* 1.470(9)
C19 N2 1.500(16)
C19 C20 1.602(8)
C19 C21 1.498(8)
C19 C22 1.557(8)
C19 N2* 1.534(17)
C19 C20* 1.578(8)
C19 C21* 1.479(8)
C19 C22* 1.551(8)
C30 N3 1.632(15)
C30 C31 1.462(8)
C30 C32 1.503(8)
C30 C33 1.552(8)
C30 N3* 1.558(15)
C30 C31* 1.545(8)
C30 C32* 1.587(8)
C30 C33* 1.481(8)
O1 N1 1.417(17)
O2 N2 1.437(17)
O3 N3 1.416(17)
N1 C7 1.462(16)
N2 C18 1.428(16)
N3 C29 1.457(15)
C2 C3 1.3951
C2 C7 1.3950
C3 C4 1.3950
C4 C5 1.3952
C5 C6 1.3955
C6 C7 1.3945
C13 C14 1.3953
C13 C18 1.3949
C14 C15 1.3949
C15 C16 1.3950
C16 C17 1.3949
C17 C18 1.3950
C24 C25 1.3950
C24 C29 1.3952
C25 C26 1.3942
C26 C27 1.3952
C27 C28 1.3950
C28 C29 1.3946
O1* N1* 1.430(19)
O2* N2* 1.424(18)
O3* N3* 1.455(17)
N1* C7* 1.453(17)
N2* C18* 1.437(18)
N3* C29* 1.449(15)
C2* C3* 1.3950
C2* C7* 1.3953
C3* C4* 1.3950
C4* C5* 1.3948
C5* C6* 1.3949
C6* C7* 1.3953
C13* C14* 1.3948
C13* C18* 1.3947
C14* C15* 1.3951
C15* C16* 1.3951
C16* C17* 1.3950
C17* C18* 1.3947
C24* C25* 1.3950
C24* C29* 1.3948
C25* C26* 1.3947
C26* C27* 1.3954
C27* C28* 1.3947
C28* C29* 1.3950
Ce1' O4' 2.146(6)
Ce1' O1' 2.240(11)
Ce1' O2' 2.177(13)
Ce1' O3' 2.190(11)
Ce1' N1' 2.578(13)
Ce1' N2' 2.547(15)
Ce1' N3' 2.558(14)
Ce1' O1" 2.169(11)
Ce1' O2" 2.221(11)
Ce1' O3" 2.169(12)
Ce1' N1" 2.558(13)
Ce1' N3" 2.562(14)
Si1' O4' 1.610(6)
Si1' C34' 1.835(11)
Si1' C35' 1.857(10)
Si1' C36' 1.854(10)
N4' C1' 1.517(14)
N4' C12' 1.477(15)
N4' C23' 1.532(14)
N4' C1" 1.529(13)
N4' C12" 1.529(15)
N4' C23" 1.481(14)
C8' N1' 1.710(16)
C8' C9' 1.505(8)
C8' C10' 1.593(8)
C8' C11' 1.421(8)
C8' N1" 1.688(16)
C8' C9" 1.456(8)
C8' C10" 1.467(8)
C8' C11" 1.612(8)
C19' N2' 1.772(17)
C19' C20' 1.477(8)
C19' C21' 1.560(6)
C19' C22' 1.431(8)
C19' N2" 1.690(17)
C19' C20" 1.454(8)
C19' C21" 1.602(8)
C19' C22" 1.487(8)
C30' N3' 1.614(17)
C30' C31' 1.596(8)
C30' C32' 1.491(8)
C30' C33' 1.479(8)
C30' N3" 1.695(16)
C30' C31" 1.496(8)
C30' C32" 1.429(8)
C30' C33" 1.547(8)
O1' N1' 1.468(16)
O2' N2' 1.425(18)
O3' N3' 1.460(17)
N1' C7' 1.469(17)
N2' C18' 1.450(17)
N3' C29' 1.441(16)
C1' C2' 1.5206
C2' C3' 1.3950
C2' C7' 1.3951
C3' C4' 1.3948
C4' C5' 1.3952
C5' C6' 1.3951
C6' C7' 1.3948
C12' C13' 1.5200
C13' C14' 1.3950
C13' C18' 1.3952
C14' C15' 1.3948
C15' C16' 1.3947
C16' C17' 1.3950
C17' C18' 1.3950
C23' C24' 1.5194
C24' C25' 1.3949
C24' C29' 1.3951
C25' C26' 1.3954
C26' C27' 1.3948
C27' C28' 1.3951
C28' C29' 1.3951
O1" N1" 1.418(17)
O2" N2" 1.415(17)
O3" N3" 1.423(17)
N1" C7" 1.461(16)
N2" C18" 1.448(16)
N3" C29" 1.455(16)
C1" C2" 1.5200
C2" C3" 1.3951
C2" C7" 1.3953
C3" C4" 1.3951
C4" C5" 1.3951
C5" C6" 1.3951
C6" C7" 1.3951
C12" C13" 1.5191
C13" C14" 1.3953
C13" C18" 1.3948
C14" C15" 1.3947
C15" C16" 1.3952
C16" C17" 1.3951
C17" C18" 1.3951
C23" C24" 1.5206
C24" C25" 1.3953
C24" C29" 1.3950
C25" C26" 1.3945
C26" C27" 1.3948
C27" C28" 1.3951
C28" C29" 1.3953
